data_7213815
loop_
_publ_author_name
'Maity, Suman Kumar'
'Bera, Santu'
'Paikar, Arpita'
'Pramanik, Apurba'
'Haldar, Debasish'

_publ_section_title
;
 Fabrication of self-assembled peptidomimetic microspheres and hydrogen
 peroxide responsive release of nicotinamide
;
_journal_issue 12
_journal_name_full CrystEngComm
_journal_page_first 2527
_journal_paper_doi 10.1039/c3ce41796d
_journal_volume 16
_journal_year 2014
_chemical_formula_moiety 'C33 H49 N5 O4'
_chemical_formula_sum 'C33 H49 N5 O4'
_chemical_formula_weight 579.77
_chemical_name_systematic
;
?
;
_space_group_IT_number 2
_symmetry_cell_setting triclinic
_symmetry_space_group_name_Hall '-P 1'
_symmetry_space_group_name_H-M 'P -1'
_atom_sites_solution_hydrogens geom
_atom_sites_solution_primary direct
_atom_sites_solution_secondary difmap
_audit_creation_method SHELXL-97
_cell_angle_alpha 104.014(9)
_cell_angle_beta 105.078(9)
_cell_angle_gamma 109.873(6)
_cell_formula_units_Z 4
_cell_length_a 14.424(5)
_cell_length_b 16.241(6)
_cell_length_c 16.635(10)
_cell_measurement_reflns_used 5400
_cell_measurement_temperature 100(2)
_cell_measurement_theta_max 24.29
_cell_measurement_theta_min 2.31
_cell_volume 3296(3)
_computing_cell_refinement 'Bruker SMART'
_computing_data_collection 'Bruker SMART'
_computing_data_reduction 'Bruker SAINT'
_computing_molecular_graphics 'Bruker SHELXTL'
_computing_publication_material 'Bruker SHELXTL'
_computing_structure_refinement 'Bruker SHELXTL'
_computing_structure_solution 'Bruker SHELXTL'
_diffrn_ambient_temperature 100(2)
_diffrn_measured_fraction_theta_full 0.982
_diffrn_measured_fraction_theta_max 0.982
_diffrn_measurement_device_type 'CCD area detector'
_diffrn_measurement_method 'phi and omega scans'
_diffrn_radiation_monochromator graphite
_diffrn_radiation_source 'fine-focus sealed tube'
_diffrn_radiation_type MoK\a
_diffrn_radiation_wavelength 0.71073
_diffrn_reflns_av_R_equivalents 0.0577
_diffrn_reflns_av_sigmaI/netI 0.0640
_diffrn_reflns_limit_h_max 16
_diffrn_reflns_limit_h_min -16
_diffrn_reflns_limit_k_max 18
_diffrn_reflns_limit_k_min -18
_diffrn_reflns_limit_l_max 19
_diffrn_reflns_limit_l_min -19
_diffrn_reflns_number 16973
_diffrn_reflns_theta_full 24.37
_diffrn_reflns_theta_max 24.37
_diffrn_reflns_theta_min 1.36
_exptl_absorpt_coefficient_mu 0.077
_exptl_absorpt_correction_T_max 0.985
_exptl_absorpt_correction_T_min 0.955
_exptl_absorpt_correction_type multi-scan
_exptl_absorpt_process_details '(SADABS; Bruker, 2008)'
_exptl_crystal_colour colourless
_exptl_crystal_density_diffrn 1.168
_exptl_crystal_density_method 'not measured'
_exptl_crystal_description block
_exptl_crystal_F_000 1256.0
_exptl_crystal_size_max 0.42
_exptl_crystal_size_mid 0.36
_exptl_crystal_size_min 0.23
_refine_diff_density_max 0.533
_refine_diff_density_min -0.379
_refine_diff_density_rms 0.063
_refine_ls_extinction_method none
_refine_ls_goodness_of_fit_ref 1.258
_refine_ls_hydrogen_treatment constr
_refine_ls_matrix_type full
_refine_ls_number_parameters 757
_refine_ls_number_reflns 10794
_refine_ls_number_restraints 0
_refine_ls_restrained_S_all 1.258
_refine_ls_R_factor_all 0.1274
_refine_ls_R_factor_gt 0.0887
_refine_ls_shift/su_max 0.002
_refine_ls_shift/su_mean 0.000
_refine_ls_structure_factor_coef Fsqd
_refine_ls_weighting_details 'calc w=1/[\s^2^(Fo^2^)+(0.2000P)^2^+0.0000P] where P=(Fo^2^+2Fc^2^)/3'
_refine_ls_weighting_scheme calc
_refine_ls_wR_factor_gt 0.2717
_refine_ls_wR_factor_ref 0.3288
_reflns_number_gt 4152
_reflns_number_total 10794
_reflns_threshold_expression >2sigma(I)
_cod_data_source_file c3ce41796d.txt
_cod_data_source_block as
_cod_depositor_comments
;
The following automatic conversions were performed:

'_symmetry_cell_setting' value 'Triclinic' changed to 'triclinic'
according to
/usr/data/users/saulius/automatic-downloads/current/RSC/lib/dictionaries/cif_core.dic
dictionary named 'cif_core.dic' version 2.4.2 from 2011-04-26.

Automatic conversion script
Id: cif_fix_values 2281 2013-09-26 08:29:07Z andrius 
;
_cod_original_sg_symbol_H-M P-1
_cod_database_code 7213815

loop_
_symmetry_equiv_pos_as_xyz
'x, y, z'
'-x, -y, -z'

loop_
_atom_site_label
_atom_site_type_symbol
_atom_site_fract_x
_atom_site_fract_y
_atom_site_fract_z
_atom_site_U_iso_or_equiv
_atom_site_adp_type
_atom_site_occupancy
_atom_site_symmetry_multiplicity
_atom_site_calc_flag
_atom_site_refinement_flags
O1 O 0.3710(3) 0.8166(3) 0.1379(3) 0.0569(11) Uani 1 1 d .
O2 O 0.5837(4) 0.7880(4) 0.3624(3) 0.0860(14) Uani 1 1 d .
O3 O 0.2544(4) 0.9996(4) 0.3376(3) 0.0878(14) Uani 1 1 d .
O4 O 0.0897(4) 0.7110(4) 0.2599(4) 0.1060(18) Uani 1 1 d .
N12 N 1.0198(4) 0.6618(4) 0.4011(3) 0.0706(15) Uani 1 1 d .
H12 H 1.0335 0.6806 0.3596 0.085 Uiso 1 1 calc R
O6 O 1.2712(4) 0.9190(3) 0.6748(3) 0.0863(14) Uani 1 1 d .
O7 O 1.0303(4) 0.9456(4) 0.7275(4) 0.1097(18) Uani 1 1 d .
N1 N 0.5016(3) 0.9605(3) 0.2279(3) 0.0527(12) Uani 1 1 d .
H1 H 0.5629 0.9907 0.2709 0.063 Uiso 1 1 calc R
N2 N 0.5194(3) 0.8298(3) 0.2473(3) 0.0545(13) Uani 1 1 d .
C74 C 1.0874(6) 0.6249(6) 0.4472(5) 0.081(2) Uani 1 1 d .
H74 H 1.0442 0.5820 0.4695 0.097 Uiso 1 1 calc R
N4 N 0.8745(4) 0.6959(3) 0.3591(3) 0.0633(14) Uani 1 1 d .
N5 N 1.1091(4) 0.8498(4) 0.6847(3) 0.0653(14) Uani 1 1 d .
O10 O 0.9102(3) 0.6428(3) 0.4772(3) 0.0764(13) Uani 1 1 d .
O9 O 0.8456(4) 0.8010(3) 0.3026(3) 0.0952(16) Uani 1 1 d .
C1 C 0.4645(9) 1.1771(6) 0.1414(7) 0.132(3) Uani 1 1 d .
H1A H 0.4270 1.2091 0.1144 0.159 Uiso 1 1 calc R
H1B H 0.5401 1.2166 0.1626 0.159 Uiso 1 1 calc R
C2 C 0.4364(8) 1.1655(6) 0.2176(6) 0.117(3) Uani 1 1 d .
H2A H 0.3595 1.1358 0.1983 0.140 Uiso 1 1 calc R
H2B H 0.4625 1.2269 0.2630 0.140 Uiso 1 1 calc R
C3 C 0.4820(7) 1.1062(5) 0.2584(5) 0.101(2) Uani 1 1 d .
H3A H 0.5588 1.1405 0.2867 0.121 Uiso 1 1 calc R
H3B H 0.4545 1.0949 0.3040 0.121 Uiso 1 1 calc R
C4 C 0.4531(5) 1.0135(4) 0.1882(4) 0.0592(16) Uani 1 1 d .
H4 H 0.3757 0.9772 0.1636 0.071 Uiso 1 1 calc R
C5 C 0.4557(5) 0.8681(4) 0.2008(4) 0.0476(14) Uani 1 1 d .
C6 C 0.5251(5) 0.8208(4) 0.3280(4) 0.0588(16) Uani 1 1 d .
C7 C 0.4615(5) 0.8516(4) 0.3744(4) 0.0610(16) Uani 1 1 d .
N14 N 0.3818(4) 0.8655(3) 0.3279(3) 0.0606(14) Uani 1 1 d .
C9 C 0.3225(5) 0.8935(5) 0.3685(4) 0.0694(18) Uani 1 1 d .
C10 C 0.2430(6) 0.9185(6) 0.3136(5) 0.0666(18) Uani 1 1 d .
N15 N 0.1664(4) 0.8499(4) 0.2377(4) 0.0697(14) Uani 1 1 d .
C12 C 0.1437(5) 0.7528(5) 0.2241(5) 0.0680(18) Uani 1 1 d .
N16 N 0.1800(4) 0.7133(3) 0.1679(4) 0.0676(14) Uani 1 1 d .
H13 H 0.2135 0.7463 0.1425 0.081 Uiso 1 1 calc R
C14 C 0.1655(5) 0.6157(4) 0.1472(5) 0.079(2) Uani 1 1 d .
H14 H 0.0979 0.5787 0.1505 0.094 Uiso 1 1 calc R
C15 C 0.1604(6) 0.5758(5) 0.0535(6) 0.107(3) Uani 1 1 d .
H15A H 0.2247 0.6146 0.0479 0.129 Uiso 1 1 calc R
H15B H 0.1004 0.5769 0.0113 0.129 Uiso 1 1 calc R
C16 C 0.1488(8) 0.4753(6) 0.0312(8) 0.145(4) Uani 1 1 d .
H16A H 0.0804 0.4354 0.0299 0.174 Uiso 1 1 calc R
H16B H 0.1504 0.4528 -0.0278 0.174 Uiso 1 1 calc R
C17 C 0.2345(9) 0.4681(6) 0.0972(11) 0.157(5) Uani 1 1 d .
H17A H 0.3021 0.5018 0.0934 0.188 Uiso 1 1 calc R
H17B H 0.2214 0.4026 0.0828 0.188 Uiso 1 1 calc R
C18 C 0.4818(7) 0.8600(6) 0.4613(5) 0.100(3) Uani 1 1 d .
H18 H 0.5351 0.8464 0.4919 0.120 Uiso 1 1 calc R
C19 C 0.4214(9) 0.8890(9) 0.5029(6) 0.141(4) Uani 1 1 d .
H19 H 0.4356 0.8972 0.5628 0.169 Uiso 1 1 calc R
C20 C 0.3413(7) 0.9060(7) 0.4574(5) 0.117(3) Uani 1 1 d .
H20 H 0.3002 0.9254 0.4853 0.141 Uiso 1 1 calc R
C21 C 0.2406(8) 0.5086(7) 0.1927(9) 0.143(4) Uani 1 1 d .
H21A H 0.1760 0.4707 0.1985 0.171 Uiso 1 1 calc R
H21B H 0.3001 0.5064 0.2344 0.171 Uiso 1 1 calc R
C22 C 0.2546(6) 0.6108(5) 0.2155(6) 0.099(2) Uani 1 1 d .
H22A H 0.3226 0.6500 0.2156 0.119 Uiso 1 1 calc R
H22B H 0.2539 0.6343 0.2747 0.119 Uiso 1 1 calc R
C23 C 0.0919(5) 0.8705(4) 0.1761(4) 0.0692(18) Uani 1 1 d .
H23 H 0.0841 0.9224 0.2136 0.083 Uiso 1 1 calc R
C24 C -0.0146(7) 0.7943(7) 0.1302(7) 0.122(3) Uani 1 1 d .
H24A H -0.0448 0.7802 0.1737 0.147 Uiso 1 1 calc R
H24B H -0.0112 0.7382 0.0966 0.147 Uiso 1 1 calc R
C25 C -0.0874(7) 0.8229(8) 0.0648(8) 0.140(4) Uani 1 1 d .
H25A H -0.1566 0.7700 0.0312 0.168 Uiso 1 1 calc R
H25B H -0.0975 0.8743 0.0994 0.168 Uiso 1 1 calc R
C26 C -0.0399(10) 0.8518(9) 0.0031(6) 0.143(4) Uani 1 1 d .
H26A H -0.0861 0.8687 -0.0367 0.172 Uiso 1 1 calc R
H26B H -0.0319 0.7998 -0.0330 0.172 Uiso 1 1 calc R
C27 C 0.0669(9) 0.9342(10) 0.0540(8) 0.156(4) Uani 1 1 d .
H27A H 0.0587 0.9872 0.0880 0.187 Uiso 1 1 calc R
H27B H 0.0986 0.9525 0.0127 0.187 Uiso 1 1 calc R
C28 C 0.1388(7) 0.9074(8) 0.1173(6) 0.127(3) Uani 1 1 d .
H28A H 0.1544 0.8604 0.0822 0.152 Uiso 1 1 calc R
H28B H 0.2056 0.9624 0.1535 0.152 Uiso 1 1 calc R
C29 C 0.5742(5) 0.7885(4) 0.1963(4) 0.0621(17) Uani 1 1 d .
H29 H 0.6340 0.7874 0.2399 0.075 Uiso 1 1 calc R
C30 C 0.5017(5) 0.6878(4) 0.1337(5) 0.0764(19) Uani 1 1 d .
H30A H 0.4398 0.6859 0.0912 0.092 Uiso 1 1 calc R
H30B H 0.4776 0.6502 0.1678 0.092 Uiso 1 1 calc R
C31 C 0.5601(7) 0.6468(6) 0.0835(5) 0.095(2) Uani 1 1 d .
H31A H 0.5110 0.5841 0.0407 0.114 Uiso 1 1 calc R
H31B H 0.6167 0.6416 0.1256 0.114 Uiso 1 1 calc R
C32 C 0.6071(7) 0.7075(6) 0.0347(5) 0.098(2) Uani 1 1 d .
H32A H 0.6471 0.6815 0.0065 0.118 Uiso 1 1 calc R
H32B H 0.5502 0.7075 -0.0118 0.118 Uiso 1 1 calc R
C33 C 0.6789(6) 0.8065(6) 0.0983(5) 0.082(2) Uani 1 1 d .
H33A H 0.7054 0.8448 0.0655 0.099 Uiso 1 1 calc R
H33B H 0.7394 0.8072 0.1415 0.099 Uiso 1 1 calc R
C34 C 0.6196(5) 0.8480(4) 0.1473(4) 0.0687(17) Uani 1 1 d .
H34A H 0.6681 0.9111 0.1895 0.082 Uiso 1 1 calc R
H34B H 0.5626 0.8520 0.1045 0.082 Uiso 1 1 calc R
C35 C 0.4878(8) 1.0306(6) 0.1151(5) 0.119(3) Uani 1 1 d .
H35A H 0.4656 0.9709 0.0683 0.143 Uiso 1 1 calc R
H35B H 0.5647 1.0630 0.1378 0.143 Uiso 1 1 calc R
C36 C 0.4393(10) 1.0905(8) 0.0757(6) 0.147(4) Uani 1 1 d .
H36A H 0.4655 1.1029 0.0297 0.177 Uiso 1 1 calc R
H36B H 0.3626 1.0551 0.0478 0.177 Uiso 1 1 calc R
C37 C 1.2798(8) 0.5995(9) 0.5088(11) 0.153(5) Uani 1 1 d .
H37A H 1.3272 0.6436 0.4910 0.184 Uiso 1 1 calc R
H37B H 1.3187 0.5700 0.5384 0.184 Uiso 1 1 calc R
C38 C 1.1910(11) 0.5303(9) 0.4324(8) 0.151(4) Uani 1 1 d .
H38A H 1.1494 0.4818 0.4497 0.181 Uiso 1 1 calc R
H38B H 1.2158 0.5013 0.3896 0.181 Uiso 1 1 calc R
C39 C 1.1212(10) 0.5701(7) 0.3885(7) 0.161(5) Uani 1 1 d .
H39A H 1.1592 0.6096 0.3615 0.193 Uiso 1 1 calc R
H39B H 1.0584 0.5186 0.3407 0.193 Uiso 1 1 calc R
C40 C 0.9393(5) 0.6676(4) 0.4204(5) 0.0622(17) Uani 1 1 d .
C41 C 0.9004(5) 0.7845(4) 0.3596(4) 0.0612(16) Uani 1 1 d .
C42 C 0.9993(5) 0.8625(4) 0.4305(4) 0.0570(16) Uani 1 1 d .
N11 N 1.0391(4) 0.8516(3) 0.5082(3) 0.0611(13) Uani 1 1 d .
C44 C 1.1268(5) 0.9222(4) 0.5723(4) 0.0598(16) Uani 1 1 d .
C45 C 1.1754(6) 0.8995(4) 0.6507(4) 0.0664(18) Uani 1 1 d .
C46 C 1.1529(5) 0.8133(5) 0.7514(4) 0.0741(19) Uani 1 1 d .
H46 H 1.2197 0.8145 0.7469 0.089 Uiso 1 1 calc R
C47 C 1.0808(8) 0.7121(6) 0.7318(6) 0.128(3) Uani 1 1 d .
H47A H 1.0661 0.6736 0.6713 0.153 Uiso 1 1 calc R
H47B H 1.0138 0.7076 0.7365 0.153 Uiso 1 1 calc R
C48 C 1.1352(9) 0.6758(7) 0.7989(8) 0.149(4) Uani 1 1 d .
H48A H 1.0877 0.6117 0.7875 0.179 Uiso 1 1 calc R
H48B H 1.1991 0.6756 0.7904 0.179 Uiso 1 1 calc R
C49 C 1.1635(9) 0.7356(8) 0.8931(7) 0.134(3) Uani 1 1 d .
H49A H 1.2024 0.7140 0.9335 0.160 Uiso 1 1 calc R
H49B H 1.0990 0.7296 0.9039 0.160 Uiso 1 1 calc R
C50 C 1.0456(6) 0.9457(5) 0.4181(5) 0.0706(18) Uani 1 1 d .
H50 H 1.0163 0.9525 0.3647 0.085 Uiso 1 1 calc R
C51 C 1.1360(6) 1.0188(5) 0.4858(6) 0.078(2) Uani 1 1 d .
H51 H 1.1681 1.0751 0.4782 0.093 Uiso 1 1 calc R
C52 C 1.1783(5) 1.0073(5) 0.5653(5) 0.0705(18) Uani 1 1 d .
H52 H 1.2391 1.0551 0.6119 0.085 Uiso 1 1 calc R
C53 C 1.2297(8) 0.8360(7) 0.9114(5) 0.124(3) Uani 1 1 d .
H53A H 1.2984 0.8429 0.9092 0.149 Uiso 1 1 calc R
H53B H 1.2416 0.8735 0.9714 0.149 Uiso 1 1 calc R
C54 C 1.1796(7) 0.8736(6) 0.8459(5) 0.109(3) Uani 1 1 d .
H54A H 1.1153 0.8747 0.8531 0.131 Uiso 1 1 calc R
H54B H 1.2285 0.9376 0.8582 0.131 Uiso 1 1 calc R
C55 C 1.0181(6) 0.8675(7) 0.6846(5) 0.0761(19) Uani 1 1 d .
N13 N 0.9269(5) 0.7949(5) 0.6423(4) 0.0888(18) Uani 1 1 d .
H56 H 0.9247 0.7434 0.6106 0.107 Uiso 1 1 calc R
C57 C 0.8285(7) 0.7968(10) 0.6461(6) 0.151(5) Uani 1 1 d .
H57 H 0.8405 0.8612 0.6509 0.181 Uiso 1 1 calc R
C58 C 0.7391(7) 0.7418(8) 0.5628(6) 0.126(3) Uani 1 1 d .
H58A H 0.7028 0.7800 0.5490 0.151 Uiso 1 1 calc R
H58B H 0.7652 0.7259 0.5159 0.151 Uiso 1 1 calc R
C59 C 0.7712(6) 0.6205(5) 0.2932(4) 0.080(2) Uani 1 1 d .
H59 H 0.7490 0.6429 0.2452 0.096 Uiso 1 1 calc R
C60 C 0.6853(6) 0.6007(6) 0.3308(6) 0.108(3) Uani 1 1 d .
H60A H 0.7073 0.5821 0.3812 0.130 Uiso 1 1 calc R
H60B H 0.6783 0.6583 0.3533 0.130 Uiso 1 1 calc R
C61 C 0.5788(7) 0.5260(7) 0.2661(7) 0.133(4) Uani 1 1 d .
H61A H 0.5502 0.5482 0.2206 0.160 Uiso 1 1 calc R
H61B H 0.5303 0.5127 0.2971 0.160 Uiso 1 1 calc R
C62 C 0.5871(11) 0.4393(7) 0.2233(8) 0.157(5) Uani 1 1 d .
H62A H 0.6045 0.4124 0.2680 0.188 Uiso 1 1 calc R
H62B H 0.5181 0.3943 0.1780 0.188 Uiso 1 1 calc R
C63 C 0.6672(10) 0.4519(8) 0.1810(7) 0.152(5) Uani 1 1 d .
H63A H 0.6449 0.4688 0.1296 0.183 Uiso 1 1 calc R
H63B H 0.6735 0.3935 0.1607 0.183 Uiso 1 1 calc R
C64 C 0.7780(8) 0.5317(6) 0.2510(6) 0.132(3) Uani 1 1 d .
H64A H 0.8050 0.5098 0.2973 0.158 Uiso 1 1 calc R
H64B H 0.8281 0.5444 0.2214 0.158 Uiso 1 1 calc R
C65 C 1.1772(12) 0.6936(9) 0.5218(9) 0.266(11) Uani 1 1 d .
H65A H 1.1546 0.7273 0.5635 0.319 Uiso 1 1 calc R
H65B H 1.2214 0.7385 0.5027 0.319 Uiso 1 1 calc R
C66 C 1.2438(14) 0.6493(12) 0.5700(9) 0.309(13) Uani 1 1 d .
H66A H 1.3048 0.6984 0.6213 0.370 Uiso 1 1 calc R
H66B H 1.2007 0.6060 0.5911 0.370 Uiso 1 1 calc R
C70 C 0.8128(11) 0.793(2) 0.7282(11) 0.296(12) Uani 1 1 d .
H70A H 0.8811 0.8187 0.7768 0.356 Uiso 1 1 calc R
H70B H 0.7758 0.8310 0.7436 0.356 Uiso 1 1 calc R
C72 C 0.754(2) 0.7015(10) 0.7160(11) 0.282(14) Uani 1 1 d .
H72A H 0.7420 0.7010 0.7707 0.338 Uiso 1 1 calc R
H72B H 0.7970 0.6678 0.7086 0.338 Uiso 1 1 calc R
C71 C 0.6729(18) 0.6670(13) 0.5622(10) 0.390(18) Uani 1 1 d .
H71A H 0.6932 0.6185 0.5370 0.468 Uiso 1 1 calc R
H71B H 0.6058 0.6540 0.5178 0.468 Uiso 1 1 calc R
C73 C 0.6455(12) 0.6455(10) 0.6380(12) 0.199(6) Uani 1 1 d .
H73A H 0.5934 0.6672 0.6488 0.239 Uiso 1 1 calc R
H73B H 0.6188 0.5787 0.6270 0.239 Uiso 1 1 calc R

loop_
_atom_site_aniso_label
_atom_site_aniso_U_11
_atom_site_aniso_U_22
_atom_site_aniso_U_33
_atom_site_aniso_U_23
_atom_site_aniso_U_13
_atom_site_aniso_U_12
O1 0.050(3) 0.066(3) 0.060(3) 0.031(2) 0.023(2) 0.022(2)
O2 0.100(3) 0.121(4) 0.079(3) 0.060(3) 0.039(3) 0.074(3)
O3 0.098(4) 0.078(3) 0.093(3) 0.024(3) 0.036(3) 0.049(3)
O4 0.132(4) 0.113(4) 0.138(4) 0.086(4) 0.099(4) 0.062(4)
N12 0.084(4) 0.089(4) 0.065(3) 0.048(3) 0.033(3) 0.049(3)
O6 0.049(3) 0.093(3) 0.091(3) 0.022(3) 0.014(3) 0.019(3)
O7 0.110(4) 0.107(4) 0.119(4) 0.028(4) 0.053(4) 0.057(4)
N1 0.049(3) 0.047(3) 0.061(3) 0.027(3) 0.016(2) 0.019(3)
N2 0.059(3) 0.065(3) 0.054(3) 0.032(3) 0.026(3) 0.033(3)
C74 0.082(5) 0.107(6) 0.088(5) 0.051(5) 0.051(5) 0.053(5)
N4 0.059(3) 0.060(3) 0.062(3) 0.030(3) 0.009(3) 0.020(3)
N5 0.055(3) 0.075(3) 0.062(3) 0.023(3) 0.022(3) 0.026(3)
O10 0.075(3) 0.096(3) 0.079(3) 0.058(3) 0.040(3) 0.034(3)
O9 0.111(4) 0.076(3) 0.080(3) 0.041(3) 0.003(3) 0.035(3)
C1 0.198(10) 0.090(6) 0.121(8) 0.071(6) 0.044(7) 0.066(7)
C2 0.155(8) 0.098(6) 0.115(7) 0.036(5) 0.045(6) 0.081(6)
C3 0.152(7) 0.096(6) 0.087(5) 0.042(5) 0.058(5) 0.075(6)
C4 0.056(4) 0.060(4) 0.071(4) 0.035(3) 0.027(3) 0.025(3)
C5 0.048(4) 0.061(4) 0.050(4) 0.029(3) 0.028(4) 0.027(4)
C6 0.067(4) 0.057(4) 0.053(4) 0.025(3) 0.018(3) 0.027(3)
C7 0.071(4) 0.075(4) 0.049(4) 0.032(3) 0.025(4) 0.037(4)
N14 0.074(3) 0.060(3) 0.060(3) 0.032(3) 0.032(3) 0.031(3)
C9 0.075(4) 0.088(5) 0.069(5) 0.035(4) 0.046(4) 0.044(4)
C10 0.073(5) 0.083(6) 0.074(5) 0.040(5) 0.045(4) 0.045(5)
N15 0.072(4) 0.070(4) 0.079(4) 0.037(3) 0.030(3) 0.036(3)
C12 0.069(4) 0.065(5) 0.085(5) 0.040(4) 0.036(4) 0.032(4)
N16 0.070(3) 0.055(3) 0.091(4) 0.033(3) 0.044(3) 0.026(3)
C14 0.066(4) 0.060(4) 0.123(6) 0.043(4) 0.051(4) 0.024(4)
C15 0.087(6) 0.069(5) 0.137(8) 0.018(5) 0.040(5) 0.015(4)
C16 0.126(8) 0.081(6) 0.195(10) 0.005(6) 0.048(8) 0.049(6)
C17 0.131(9) 0.060(5) 0.279(16) 0.029(8) 0.092(10) 0.050(6)
C18 0.120(6) 0.158(8) 0.065(5) 0.056(5) 0.045(5) 0.091(6)
C19 0.160(9) 0.253(13) 0.072(6) 0.077(7) 0.058(6) 0.134(10)
C20 0.141(7) 0.213(10) 0.075(6) 0.072(6) 0.071(6) 0.125(8)
C21 0.138(8) 0.097(7) 0.227(13) 0.083(8) 0.075(9) 0.066(6)
C22 0.098(6) 0.078(5) 0.154(7) 0.066(5) 0.063(6) 0.048(4)
C23 0.062(5) 0.067(4) 0.082(5) 0.034(4) 0.023(4) 0.030(4)
C24 0.084(6) 0.142(8) 0.140(7) 0.069(7) 0.039(6) 0.039(6)
C25 0.083(6) 0.178(10) 0.166(10) 0.066(8) 0.032(7) 0.070(7)
C26 0.154(10) 0.175(11) 0.091(6) 0.061(7) 0.012(7) 0.075(9)
C27 0.127(8) 0.222(13) 0.178(10) 0.141(10) 0.060(8) 0.092(9)
C28 0.111(6) 0.184(9) 0.127(7) 0.108(7) 0.050(6) 0.071(7)
C29 0.064(4) 0.077(5) 0.059(4) 0.034(4) 0.022(3) 0.040(4)
C30 0.085(5) 0.061(4) 0.092(5) 0.032(4) 0.037(4) 0.034(4)
C31 0.119(6) 0.095(5) 0.090(5) 0.030(5) 0.041(5) 0.067(5)
C32 0.116(6) 0.136(7) 0.080(5) 0.040(6) 0.049(5) 0.087(6)
C33 0.084(5) 0.111(6) 0.080(5) 0.043(5) 0.048(4) 0.054(5)
C34 0.070(4) 0.076(4) 0.070(4) 0.031(4) 0.036(4) 0.032(4)
C35 0.218(10) 0.147(8) 0.094(6) 0.088(6) 0.099(7) 0.133(8)
C36 0.278(14) 0.141(9) 0.099(7) 0.079(7) 0.084(8) 0.139(9)
C37 0.102(8) 0.140(9) 0.259(15) 0.115(10) 0.055(9) 0.078(8)
C38 0.186(12) 0.144(9) 0.151(9) 0.049(8) 0.037(9) 0.124(10)
C39 0.221(12) 0.135(8) 0.123(8) 0.021(6) 0.011(8) 0.130(9)
C40 0.054(4) 0.059(4) 0.068(4) 0.025(4) 0.017(4) 0.023(3)
C41 0.068(4) 0.061(4) 0.058(4) 0.031(4) 0.020(4) 0.027(4)
C42 0.059(4) 0.060(4) 0.062(4) 0.029(4) 0.029(4) 0.027(4)
N11 0.051(3) 0.067(3) 0.061(3) 0.027(3) 0.021(3) 0.017(3)
C44 0.043(4) 0.061(4) 0.064(4) 0.014(4) 0.024(4) 0.013(4)
C45 0.060(5) 0.054(4) 0.062(4) 0.004(3) 0.009(4) 0.022(4)
C46 0.071(4) 0.087(5) 0.064(4) 0.034(4) 0.025(4) 0.029(4)
C47 0.161(9) 0.092(7) 0.115(7) 0.040(5) 0.027(6) 0.054(6)
C48 0.166(9) 0.098(7) 0.158(10) 0.062(7) 0.010(8) 0.056(7)
C49 0.143(8) 0.147(10) 0.118(8) 0.079(8) 0.039(7) 0.058(8)
C50 0.083(5) 0.076(5) 0.072(4) 0.039(4) 0.040(4) 0.039(5)
C51 0.081(5) 0.061(5) 0.100(6) 0.034(5) 0.050(5) 0.026(4)
C52 0.055(4) 0.059(4) 0.085(5) 0.012(4) 0.031(4) 0.016(4)
C53 0.149(8) 0.134(8) 0.070(5) 0.046(5) 0.028(5) 0.041(7)
C54 0.157(8) 0.103(6) 0.059(5) 0.039(5) 0.033(5) 0.046(6)
C55 0.066(6) 0.098(6) 0.068(5) 0.031(5) 0.032(4) 0.034(5)
N13 0.071(5) 0.118(5) 0.081(4) 0.034(4) 0.036(4) 0.039(5)
C57 0.068(6) 0.287(15) 0.098(7) 0.065(8) 0.051(6) 0.064(8)
C58 0.061(5) 0.180(10) 0.126(8) 0.065(7) 0.035(6) 0.033(6)
C59 0.079(5) 0.070(5) 0.073(5) 0.029(4) 0.004(4) 0.027(4)
C60 0.078(6) 0.104(6) 0.111(6) 0.043(5) 0.018(5) 0.014(5)
C61 0.085(6) 0.129(8) 0.131(8) 0.060(7) 0.005(6) 0.002(6)
C62 0.167(11) 0.087(7) 0.140(10) 0.022(7) -0.021(8) 0.042(8)
C63 0.151(10) 0.135(9) 0.103(8) -0.013(7) -0.025(8) 0.078(9)
C64 0.143(8) 0.099(6) 0.102(6) -0.001(5) -0.013(6) 0.064(6)
C65 0.260(15) 0.156(10) 0.215(13) -0.080(10) -0.127(12) 0.164(11)
C66 0.33(2) 0.301(19) 0.167(11) -0.083(12) -0.124(12) 0.272(19)
C70 0.122(10) 0.55(4) 0.161(14) 0.10(2) 0.072(10) 0.090(17)
C72 0.48(4) 0.112(10) 0.189(14) 0.106(11) 0.06(2) 0.064(16)
C71 0.39(3) 0.278(18) 0.144(12) 0.061(12) 0.018(15) -0.188(19)
C73 0.217(15) 0.147(11) 0.247(16) 0.094(12) 0.151(14) 0.030(11)

loop_
_atom_type_symbol
_atom_type_description
_atom_type_scat_dispersion_real
_atom_type_scat_dispersion_imag
_atom_type_scat_source
C C 0.0033 0.0016 'International Tables Vol C Tables 4.2.6.8 and 6.1.1.4'
H H 0.0000 0.0000 'International Tables Vol C Tables 4.2.6.8 and 6.1.1.4'
N N 0.0061 0.0033 'International Tables Vol C Tables 4.2.6.8 and 6.1.1.4'
O O 0.0106 0.0060 'International Tables Vol C Tables 4.2.6.8 and 6.1.1.4'

loop_
_geom_angle_atom_site_label_1
_geom_angle_atom_site_label_2
_geom_angle_atom_site_label_3
_geom_angle
C40 N12 C74 122.6(5)
C40 N12 H12 118.6
C74 N12 H12 118.8
C5 N1 C4 122.8(5)
C5 N1 H1 118.6
C4 N1 H1 118.6
C6 N2 C5 125.9(5)
C6 N2 C29 118.9(4)
C5 N2 C29 114.9(4)
C65 C74 C39 109.0(9)
C65 C74 N12 114.2(7)
C39 C74 N12 113.0(6)
C65 C74 H74 106.7
C39 C74 H74 106.9
N12 C74 H74 106.7
C41 N4 C40 125.6(5)
C41 N4 C59 118.4(5)
C40 N4 C59 116.0(5)
C45 N5 C55 117.6(5)
C45 N5 C46 118.5(5)
C55 N5 C46 118.9(5)
C36 C1 C2 112.8(7)
C36 C1 H1A 109.1
C2 C1 H1A 109.1
C36 C1 H1B 109.1
C2 C1 H1B 108.8
H1A C1 H1B 107.8
C1 C2 C3 112.9(7)
C1 C2 H2A 108.8
C3 C2 H2A 109.0
C1 C2 H2B 109.2
C3 C2 H2B 109.0
H2A C2 H2B 107.8
C4 C3 C2 111.2(6)
C4 C3 H3A 109.5
C2 C3 H3A 109.4
C4 C3 H3B 109.4
C2 C3 H3B 109.4
H3A C3 H3B 108.0
N1 C4 C35 111.2(5)
N1 C4 C3 110.0(5)
C35 C4 C3 109.5(6)
N1 C4 H4 108.6
C35 C4 H4 108.6
C3 C4 H4 108.8
O1 C5 N1 125.0(5)
O1 C5 N2 121.2(5)
N1 C5 N2 113.6(5)
O2 C6 N2 120.5(6)
O2 C6 C7 120.0(5)
N2 C6 C7 119.5(5)
N14 C7 C18 121.9(6)
N14 C7 C6 118.4(5)
C18 C7 C6 119.6(6)
C7 N14 C9 119.6(5)
N14 C9 C20 121.2(6)
N14 C9 C10 115.6(5)
C20 C9 C10 123.0(6)
O3 C10 N15 124.0(6)
O3 C10 C9 118.8(7)
N15 C10 C9 117.1(6)
C10 N15 C12 120.0(5)
C10 N15 C23 120.5(5)
C12 N15 C23 118.4(6)
O4 C12 N16 124.1(6)
O4 C12 N15 120.4(7)
N16 C12 N15 115.4(6)
C12 N16 C14 122.7(5)
C12 N16 H13 118.7
C14 N16 H13 118.6
N16 C14 C15 109.7(6)
N16 C14 C22 109.9(6)
C15 C14 C22 111.6(6)
N16 C14 H14 108.4
C15 C14 H14 108.4
C22 C14 H14 108.7
C14 C15 C16 110.8(8)
C14 C15 H15A 109.3
C16 C15 H15A 109.2
C14 C15 H15B 109.7
C16 C15 H15B 109.7
H15A C15 H15B 108.1
C17 C16 C15 112.0(8)
C17 C16 H16A 109.1
C15 C16 H16A 109.0
C17 C16 H16B 109.3
C15 C16 H16B 109.3
H16A C16 H16B 107.9
C16 C17 C21 111.6(8)
C16 C17 H17A 109.2
C21 C17 H17A 109.4
C16 C17 H17B 109.3
C21 C17 H17B 109.4
H17A C17 H17B 107.9
C7 C18 C19 118.3(7)
C7 C18 H18 120.8
C19 C18 H18 120.9
C20 C19 C18 120.8(7)
C20 C19 H19 119.4
C18 C19 H19 119.7
C19 C20 C9 118.1(7)
C19 C20 H20 121.1
C9 C20 H20 120.8
C22 C21 C17 110.5(8)
C22 C21 H21A 109.6
C17 C21 H21A 109.7
C22 C21 H21B 109.5
C17 C21 H21B 109.3
H21A C21 H21B 108.1
C21 C22 C14 109.9(7)
C21 C22 H22A 109.7
C14 C22 H22A 109.7
C21 C22 H22B 109.8
C14 C22 H22B 109.5
H22A C22 H22B 108.2
C24 C23 C28 114.4(7)
C24 C23 N15 114.1(6)
C28 C23 N15 110.6(5)
C24 C23 H23 105.6
C28 C23 H23 105.7
N15 C23 H23 105.5
C23 C24 C25 110.0(7)
C23 C24 H24A 109.9
C25 C24 H24A 109.7
C23 C24 H24B 109.6
C25 C24 H24B 109.5
H24A C24 H24B 108.2
C26 C25 C24 111.1(7)
C26 C25 H25A 109.3
C24 C25 H25A 109.5
C26 C25 H25B 109.5
C24 C25 H25B 109.3
H25A C25 H25B 108.0
C25 C26 C27 110.1(9)
C25 C26 H26A 109.7
C27 C26 H26A 109.7
C25 C26 H26B 109.6
C27 C26 H26B 109.6
H26A C26 H26B 108.1
C26 C27 C28 109.3(9)
C26 C27 H27A 109.8
C28 C27 H27A 109.8
C26 C27 H27B 109.8
C28 C27 H27B 109.9
H27A C27 H27B 108.3
C23 C28 C27 113.1(7)
C23 C28 H28A 108.9
C27 C28 H28A 108.9
C23 C28 H28B 109.0
C27 C28 H28B 109.0
H28A C28 H28B 107.8
N2 C29 C34 111.7(5)
N2 C29 C30 111.6(5)
C34 C29 C30 111.4(5)
N2 C29 H29 107.2
C34 C29 H29 107.3
C30 C29 H29 107.3
C29 C30 C31 110.6(6)
C29 C30 H30A 109.5
C31 C30 H30A 109.5
C29 C30 H30B 109.5
C31 C30 H30B 109.6
H30A C30 H30B 108.1
C30 C31 C32 111.7(6)
C30 C31 H31A 109.2
C32 C31 H31A 109.4
C30 C31 H31B 109.3
C32 C31 H31B 109.3
H31A C31 H31B 108.0
C33 C32 C31 110.7(6)
C33 C32 H32A 109.6
C31 C32 H32A 109.5
C33 C32 H32B 109.5
C31 C32 H32B 109.5
H32A C32 H32B 108.1
C32 C33 C34 110.8(6)
C32 C33 H33A 109.5
C34 C33 H33A 109.4
C32 C33 H33B 109.4
C34 C33 H33B 109.5
H33A C33 H33B 108.1
C29 C34 C33 111.0(5)
C29 C34 H34A 109.4
C33 C34 H34A 109.5
C29 C34 H34B 109.4
C33 C34 H34B 109.5
H34A C34 H34B 108.0
C4 C35 C36 110.8(6)
C4 C35 H35A 109.5
C36 C35 H35A 109.5
C4 C35 H35B 109.4
C36 C35 H35B 109.5
H35A C35 H35B 108.1
C1 C36 C35 112.4(8)
C1 C36 H36A 109.0
C35 C36 H36A 109.1
C1 C36 H36B 109.1
C35 C36 H36B 109.2
H36A C36 H36B 107.9
C38 C37 C66 109.6(10)
C38 C37 H37A 109.8
C66 C37 H37A 109.9
C38 C37 H37B 109.7
C66 C37 H37B 109.6
H37A C37 H37B 108.2
C37 C38 C39 112.5(9)
C37 C38 H38A 109.1
C39 C38 H38A 109.1
C37 C38 H38B 109.0
C39 C38 H38B 109.2
H38A C38 H38B 107.8
C74 C39 C38 115.3(8)
C74 C39 H39A 108.6
C38 C39 H39A 108.5
C74 C39 H39B 108.3
C38 C39 H39B 108.3
H39A C39 H39B 107.5
O10 C40 N12 125.7(5)
O10 C40 N4 120.2(6)
N12 C40 N4 113.7(6)
O9 C41 N4 121.4(6)
O9 C41 C42 119.5(5)
N4 C41 C42 119.1(5)
N11 C42 C50 121.3(6)
N11 C42 C41 118.4(5)
C50 C42 C41 120.2(6)
C44 N11 C42 118.4(5)
N11 C44 C52 123.9(6)
N11 C44 C45 115.1(6)
C52 C44 C45 120.6(6)
O6 C45 N5 123.8(6)
O6 C45 C44 117.8(7)
N5 C45 C44 118.0(6)
N5 C46 C54 112.9(6)
N5 C46 C47 112.3(6)
C54 C46 C47 110.6(6)
N5 C46 H46 106.9
C54 C46 H46 106.9
C47 C46 H46 106.9
C46 C47 C48 109.6(7)
C46 C47 H47A 109.6
C48 C47 H47A 109.5
C46 C47 H47B 109.9
C48 C47 H47B 109.9
H47A C47 H47B 108.2
C49 C48 C47 111.5(8)
C49 C48 H48A 109.2
C47 C48 H48A 109.4
C49 C48 H48B 109.3
C47 C48 H48B 109.5
H48A C48 H48B 108.0
C48 C49 C53 111.1(8)
C48 C49 H49A 109.5
C53 C49 H49A 109.4
C48 C49 H49B 109.4
C53 C49 H49B 109.4
H49A C49 H49B 108.0
C42 C50 C51 119.5(6)
C42 C50 H50 120.2
C51 C50 H50 120.3
C52 C51 C50 119.4(6)
C52 C51 H51 120.2
C50 C51 H51 120.4
C44 C52 C51 117.4(6)
C44 C52 H52 121.2
C51 C52 H52 121.4
C49 C53 C54 113.2(8)
C49 C53 H53A 108.9
C54 C53 H53A 108.8
C49 C53 H53B 109.1
C54 C53 H53B 108.9
H53A C53 H53B 107.8
C46 C54 C53 110.6(7)
C46 C54 H54A 109.6
C53 C54 H54A 109.4
C46 C54 H54B 109.5
C53 C54 H54B 109.7
H54A C54 H54B 108.1
O7 C55 N13 124.4(7)
O7 C55 N5 119.9(7)
N13 C55 N5 115.5(7)
C55 N13 C57 122.9(8)
C55 N13 H56 118.4
C57 N13 H56 118.6
C58 C57 C70 118.3(10)
C58 C57 N13 113.6(8)
C70 C57 N13 114.8(10)
C58 C57 H57 102.0
C70 C57 H57 103.0
N13 C57 H57 102.1
C71 C58 C57 114.5(12)
C71 C58 H58A 104.5
C57 C58 H58A 108.9
C71 C58 H58B 111.8
C57 C58 H58B 109.0
H58A C58 H58B 107.8
N4 C59 C64 113.1(6)
N4 C59 C60 112.9(6)
C64 C59 C60 110.1(7)
N4 C59 H59 106.7
C64 C59 H59 106.7
C60 C59 H59 106.8
C61 C60 C59 114.8(8)
C61 C60 H60A 108.6
C59 C60 H60A 108.5
C61 C60 H60B 108.6
C59 C60 H60B 108.5
H60A C60 H60B 107.5
C60 C61 C62 110.6(9)
C60 C61 H61A 109.7
C62 C61 H61A 109.6
C60 C61 H61B 109.3
C62 C61 H61B 109.5
H61A C61 H61B 108.1
C63 C62 C61 115.0(10)
C63 C62 H62A 108.6
C61 C62 H62A 108.5
C63 C62 H62B 108.5
C61 C62 H62B 108.5
H62A C62 H62B 107.5
C62 C63 C64 109.4(9)
C62 C63 H63A 109.8
C64 C63 H63A 109.9
C62 C63 H63B 109.8
C64 C63 H63B 109.6
H63A C63 H63B 108.2
C59 C64 C63 112.6(7)
C59 C64 H64A 109.0
C63 C64 H64A 109.2
C59 C64 H64B 109.1
C63 C64 H64B 109.1
H64A C64 H64B 107.8
C74 C65 C66 111.6(9)
C74 C65 H65A 109.3
C66 C65 H65A 109.4
C74 C65 H65B 109.3
C66 C65 H65B 109.2
H65A C65 H65B 108.0
C37 C66 C65 110.2(12)
C37 C66 H66A 109.6
C65 C66 H66A 109.7
C37 C66 H66B 109.8
C65 C66 H66B 109.5
H66A C66 H66B 108.1
C72 C70 C57 108.9(18)
C72 C70 H70A 111.0
C57 C70 H70A 110.0
C72 C70 H70B 109.1
C57 C70 H70B 109.3
H70A C70 H70B 108.5
C70 C72 C73 118.6(16)
C70 C72 H72A 108.1
C73 C72 H72A 108.2
C70 C72 H72B 106.7
C73 C72 H72B 107.7
H72A C72 H72B 107.1
C58 C71 C73 129.2(14)
C58 C71 H71A 101.0
C73 C71 H71A 102.0
C58 C71 H71B 108.1
C73 C71 H71B 107.9
H71A C71 H71B 106.1
C72 C73 C71 101.6(13)
C72 C73 H73A 111.7
C71 C73 H73A 108.2
C72 C73 H73B 111.6
C71 C73 H73B 113.8
H73A C73 H73B 109.6

loop_
_geom_bond_atom_site_label_1
_geom_bond_atom_site_label_2
_geom_bond_distance
O1 C5 1.226(6)
O2 C6 1.236(7)
O3 C10 1.219(8)
O4 C12 1.224(7)
N12 C40 1.309(7)
N12 C74 1.459(8)
N12 H12 0.8600
O6 C45 1.234(7)
O7 C55 1.223(9)
N1 C5 1.318(7)
N1 C4 1.452(6)
N1 H1 0.8600
N2 C6 1.370(7)
N2 C5 1.442(7)
N2 C29 1.492(7)
C74 C65 1.405(12)
C74 C39 1.451(11)
C74 H74 0.9800
N4 C41 1.354(7)
N4 C40 1.466(7)
N4 C59 1.477(8)
N5 C45 1.365(8)
N5 C55 1.436(9)
N5 C46 1.480(8)
O10 C40 1.229(7)
O9 C41 1.214(6)
C1 C36 1.417(12)
C1 C2 1.461(12)
C1 H1A 0.9700
C1 H1B 0.9700
C2 C3 1.528(10)
C2 H2A 0.9700
C2 H2B 0.9700
C3 C4 1.509(9)
C3 H3A 0.9700
C3 H3B 0.9700
C4 C35 1.480(9)
C4 H4 0.9800
C6 C7 1.477(8)
C7 N14 1.331(7)
C7 C18 1.361(9)
N14 C9 1.345(7)
C9 C20 1.383(9)
C9 C10 1.505(9)
C10 N15 1.347(8)
N15 C12 1.442(8)
N15 C23 1.468(7)
C12 N16 1.324(8)
N16 C14 1.467(8)
N16 H13 0.8600
C14 C15 1.508(11)
C14 C22 1.517(10)
C14 H14 0.9800
C15 C16 1.523(11)
C15 H15A 0.9700
C15 H15B 0.9700
C16 C17 1.483(15)
C16 H16A 0.9700
C16 H16B 0.9700
C17 C21 1.531(15)
C17 H17A 0.9700
C17 H17B 0.9700
C18 C19 1.377(11)
C18 H18 0.9300
C19 C20 1.358(10)
C19 H19 0.9300
C20 H20 0.9300
C21 C22 1.539(11)
C21 H21A 0.9700
C21 H21B 0.9700
C22 H22A 0.9700
C22 H22B 0.9700
C23 C24 1.454(10)
C23 C28 1.457(10)
C23 H23 0.9800
C24 C25 1.576(11)
C24 H24A 0.9700
C24 H24B 0.9700
C25 C26 1.458(13)
C25 H25A 0.9700
C25 H25B 0.9700
C26 C27 1.500(14)
C26 H26A 0.9700
C26 H26B 0.9700
C27 C28 1.529(11)
C27 H27A 0.9700
C27 H27B 0.9700
C28 H28A 0.9700
C28 H28B 0.9700
C29 C34 1.502(8)
C29 C30 1.517(8)
C29 H29 0.9800
C30 C31 1.525(9)
C30 H30A 0.9700
C30 H30B 0.9700
C31 C32 1.521(10)
C31 H31A 0.9700
C31 H31B 0.9700
C32 C33 1.500(10)
C32 H32A 0.9700
C32 H32B 0.9700
C33 C34 1.529(8)
C33 H33A 0.9700
C33 H33B 0.9700
C34 H34A 0.9700
C34 H34B 0.9700
C35 C36 1.550(10)
C35 H35A 0.9700
C35 H35B 0.9700
C36 H36A 0.9700
C36 H36B 0.9700
C37 C38 1.415(14)
C37 C66 1.457(17)
C37 H37A 0.9700
C37 H37B 0.9700
C38 C39 1.501(11)
C38 H38A 0.9700
C38 H38B 0.9700
C39 H39A 0.9700
C39 H39B 0.9700
C41 C42 1.484(8)
C42 N11 1.351(7)
C42 C50 1.381(8)
N11 C44 1.332(7)
C44 C52 1.378(8)
C44 C45 1.504(9)
C46 C54 1.504(10)
C46 C47 1.514(11)
C46 H46 0.9800
C47 C48 1.544(11)
C47 H47A 0.9700
C47 H47B 0.9700
C48 C49 1.492(14)
C48 H48A 0.9700
C48 H48B 0.9700
C49 C53 1.487(12)
C49 H49A 0.9700
C49 H49B 0.9700
C50 C51 1.383(9)
C50 H50 0.9300
C51 C52 1.391(9)
C51 H51 0.9300
C52 H52 0.9300
C53 C54 1.516(10)
C53 H53A 0.9700
C53 H53B 0.9700
C54 H54A 0.9700
C54 H54B 0.9700
C55 N13 1.295(9)
N13 C57 1.446(10)
N13 H56 0.8600
C57 C58 1.438(12)
C57 C70 1.453(16)
C57 H57 0.9800
C58 C71 1.260(15)
C58 H58A 0.9700
C58 H58B 0.9700
C59 C64 1.491(10)
C59 C60 1.504(10)
C59 H59 0.9800
C60 C61 1.493(11)
C60 H60A 0.9700
C60 H60B 0.9700
C61 C62 1.477(14)
C61 H61A 0.9700
C61 H61B 0.9700
C62 C63 1.484(15)
C62 H62A 0.9700
C62 H62B 0.9700
C63 C64 1.575(13)
C63 H63A 0.9700
C63 H63B 0.9700
C64 H64A 0.9700
C64 H64B 0.9700
C65 C66 1.559(14)
C65 H65A 0.9700
C65 H65B 0.9700
C66 H66A 0.9700
C66 H66B 0.9700
C70 C72 1.37(2)
C70 H70A 0.9700
C70 H70B 0.9700
C72 C73 1.54(2)
C72 H72A 0.9700
C72 H72B 0.9700
C71 C73 1.498(19)
C71 H71A 0.9700
C71 H71B 0.9700
C73 H73A 0.9700
C73 H73B 0.9700
